data_4074900
loop_
_publ_author_name
'Pereira, Cl\'audia C. L.'
'Costa, Paulo J.'
'Calhorda, Maria Jos\'e'
'Freire, Cristina'
'Rodrigues, Sandra S.'
'Herdtweck, Eberhardt'
'Rom\~ao, Carlos C.'

_publ_section_title
;
 Ring Slippage vs Charge Transfer in the Reductive Chemistry of
 [IndMo(CO)2(\a-diimine)]+Cations
;
_journal_issue 22
_journal_name_full Organometallics
_journal_page_first 5223
_journal_paper_doi 10.1021/om050986r
_journal_volume 25
_journal_year 2006
_chemical_absolute_configuration ad
_chemical_formula_moiety 'C31 H21 Mo N4 O2, B F4'
_chemical_formula_sum 'C31 H21 B F4 Mo N4 O2'
_chemical_formula_weight 664.27
_chemical_name_systematic ?
_space_group_IT_number 4
_symmetry_cell_setting monoclinic
_symmetry_space_group_name_Hall 'P 2yb'
_symmetry_space_group_name_H-M 'P 1 21 1'
_atom_sites_solution_hydrogens difmap
_atom_sites_solution_primary direct
_atom_sites_solution_secondary difmap
_cell_angle_alpha 90
_cell_angle_beta 97.3783(6)
_cell_angle_gamma 90
_cell_formula_units_Z 2
_cell_length_a 8.6558(1)
_cell_length_b 16.4150(3)
_cell_length_c 10.0677(2)
_cell_measurement_reflns_used 2693
_cell_measurement_temperature 123(1)
_cell_measurement_theta_max 25.40
_cell_measurement_theta_min 2.37
_cell_volume 1418.62(4)
_computing_cell_refinement 'DENZO (Nonius, 2001b)'
_computing_data_collection 'Kappa-CCD Control Software (Nonius, 2001a)'
_computing_data_reduction 'DENZO (Nonius, 2001b)'
_computing_molecular_graphics 'PLATON (Spek, 2001)'
_computing_publication_material 'PLATON (Spek, 2001)'
_computing_structure_refinement 'SHELXL97 (Sheldrick, 1998)'
_computing_structure_solution 'SIR92 (Altomare, 1994)'
_diffrn_ambient_temperature 123(1)
_diffrn_detector ' CCD plate '
_diffrn_detector_area_resol_mean 18
_diffrn_measured_fraction_theta_full 0.994
_diffrn_measured_fraction_theta_max 0.994
_diffrn_measurement_device ' \k-geometry diffractometer '
_diffrn_measurement_device_type ' Nonius \k-CCD diffractometer'
_diffrn_measurement_method ' phi- and omega-rotation '
_diffrn_radiation_monochromator graphite
_diffrn_radiation_source 'NONIUS FR 591 rotating anode'
_diffrn_radiation_type 'Mo K\a'
_diffrn_radiation_wavelength 0.71073
_diffrn_reflns_av_R_equivalents 0.043
_diffrn_reflns_av_sigmaI/netI 0.0301
_diffrn_reflns_limit_h_max 10
_diffrn_reflns_limit_h_min -10
_diffrn_reflns_limit_k_max 19
_diffrn_reflns_limit_k_min -19
_diffrn_reflns_limit_l_max 12
_diffrn_reflns_limit_l_min -12
_diffrn_reflns_number 24425
_diffrn_reflns_theta_full 25.40
_diffrn_reflns_theta_max 25.40
_diffrn_reflns_theta_min 2.37
_diffrn_standards_decay_% 0
_exptl_absorpt_coefficient_mu 0.525
_exptl_absorpt_correction_T_max 0.947
_exptl_absorpt_correction_T_min 0.868
_exptl_absorpt_correction_type multi-scan
_exptl_absorpt_process_details '(applied during the scaling procedure; Nonius, 2001b)'
_exptl_crystal_colour purple
_exptl_crystal_density_diffrn 1.555
_exptl_crystal_density_meas ?
_exptl_crystal_density_method none
_exptl_crystal_description fragment
_exptl_crystal_F_000 668
_exptl_crystal_size_max 0.25
_exptl_crystal_size_mid 0.25
_exptl_crystal_size_min 0.10
_refine_diff_density_max 0.320
_refine_diff_density_min -0.273
_refine_diff_density_rms 0.044
_refine_ls_abs_structure_details 'Flack H D (1983), Acta Cryst. A39, 876-881'
_refine_ls_abs_structure_Flack -0.019(19)
_refine_ls_extinction_method none
_refine_ls_goodness_of_fit_ref 1.075
_refine_ls_hydrogen_treatment refall
_refine_ls_matrix_type full
_refine_ls_number_parameters 472
_refine_ls_number_reflns 5188
_refine_ls_number_restraints 1
_refine_ls_restrained_S_all 1.075
_refine_ls_R_factor_all 0.0253
_refine_ls_R_factor_gt 0.0233
_refine_ls_shift/su_max 0.001
_refine_ls_shift/su_mean 0.000
_refine_ls_structure_factor_coef Fsqd
_refine_ls_weighting_details 'w=1/[\s^2^(Fo^2^)+(Fo^2^)+(0.0124P)^2^+0.5938P] where P=(Fo^2^+2Fc^2^)/3'
_refine_ls_weighting_scheme sigma
_refine_ls_wR_factor_gt 0.0460
_refine_ls_wR_factor_ref 0.0465
_reflns_number_gt 5010
_reflns_number_total 5188
_reflns_threshold_expression I>2\s(I)
_cod_data_source_file om050986rsi20051116_121503.cif
_cod_data_source_block ROMB-4288-123
_cod_depositor_comments
;
The following automatic conversions were performed:

'_symmetry_cell_setting' value 'Monoclinic' changed to 'monoclinic'
according to /home/saulius/struct/CIF-dictionaries/cif_core.dic
dictionary named 'cif_core.dic' version 2.4.1 from 2010-06-29.

Automatic conversion script
Id: cif_fix_values 1715 2011-07-08 13:25:40Z adriana 

The following automatic conversions were performed:

'_exptl_crystal_density_meas' value 'none' was changed to '?' - the
value is perceived as not measured.

Automatic conversion script
Id: cif_fix_values 3008 2015-01-20 13:52:24Z robertas 
;
_cod_original_sg_symbol_H-M 'P 21'
_cod_database_code 4074900

loop_
_symmetry_equiv_pos_as_xyz
x,y,z
-x,1/2+y,-z

loop_
_atom_site_aniso_label
_atom_site_aniso_U_11
_atom_site_aniso_U_22
_atom_site_aniso_U_33
_atom_site_aniso_U_23
_atom_site_aniso_U_13
_atom_site_aniso_U_12
Mo 0.0232(1) 0.0151(1) 0.0139(1) 0.0018(1) -0.0020(1) 0.0036(1)
O1 0.0888(15) 0.0517(17) 0.0187(9) 0.0090(11) 0.0121(9) 0.0260(15)
O2 0.0441(12) 0.0246(11) 0.0445(13) -0.0115(9) -0.0166(10) 0.0096(9)
N11 0.0234(11) 0.0157(10) 0.0203(10) 0.0033(8) 0.0041(9) 0.0046(8)
N21 0.0209(11) 0.0141(10) 0.0162(10) 0.0017(8) -0.0001(9) 0.0023(8)
N22 0.0222(11) 0.0155(10) 0.0178(11) 0.0019(8) 0.0010(9) -0.0018(8)
N25 0.0199(11) 0.0145(10) 0.0167(10) -0.0003(8) 0.0005(8) 0.0041(8)
C1 0.0221(11) 0.0202(13) 0.0348(13) -0.0021(17) 0.0016(9) -0.0006(16)
C2 0.0246(14) 0.0248(13) 0.0229(14) -0.0027(11) -0.0068(12) 0.0051(11)
C3 0.0252(14) 0.0201(13) 0.0201(13) 0.0003(11) -0.0003(11) 0.0034(11)
C3A 0.0193(13) 0.0209(13) 0.0221(13) 0.0017(10) 0.0021(10) 0.0056(10)
C4 0.0306(16) 0.0212(14) 0.0236(15) -0.0018(12) 0.0013(12) 0.0002(12)
C5 0.0380(18) 0.0284(15) 0.0263(15) -0.0083(12) -0.0025(13) 0.0011(13)
C6 0.0379(17) 0.0408(17) 0.0159(14) -0.0003(12) 0.0036(12) 0.0121(13)
C7 0.0312(15) 0.0301(16) 0.0224(14) 0.0063(11) 0.0099(12) 0.0054(11)
C7A 0.0189(12) 0.0210(12) 0.0263(14) 0.0020(11) 0.0033(10) 0.0047(10)
C8 0.0472(15) 0.0259(15) 0.0226(12) 0.0024(16) 0.0018(10) 0.0129(17)
C9 0.0351(16) 0.0252(15) 0.0192(13) -0.0025(11) -0.0101(12) 0.0096(12)
C12 0.0335(16) 0.0259(14) 0.0251(14) 0.0111(12) 0.0097(13) 0.0054(12)
C13 0.0324(16) 0.0228(14) 0.0398(17) 0.0118(13) 0.0155(13) 0.0020(12)
C14 0.0230(17) 0.0219(14) 0.0464(19) 0.0038(13) 0.0074(15) -0.0009(13)
C15 0.0213(14) 0.0218(13) 0.0297(15) 0.0031(11) 0.0027(12) 0.0031(11)
C16 0.0214(13) 0.0162(12) 0.0183(13) -0.0021(10) 0.0041(10) 0.0028(10)
C23 0.0157(13) 0.0182(12) 0.0168(12) 0.0026(10) 0.0017(10) 0.0029(10)
C24 0.0194(12) 0.0160(12) 0.0183(12) 0.0006(10) 0.0009(10) 0.0048(10)
C26 0.0161(12) 0.0125(12) 0.0168(12) -0.0006(8) -0.0001(10) 0.0034(8)
C31 0.0285(15) 0.0122(12) 0.0183(13) -0.0026(10) -0.0025(11) 0.0013(10)
C32 0.0317(18) 0.0167(14) 0.0232(16) 0.0025(12) -0.0022(14) -0.0005(13)
C33 0.0359(17) 0.0281(15) 0.0301(16) -0.0029(12) -0.0132(13) 0.0017(13)
C34 0.065(2) 0.0225(15) 0.0168(14) -0.0013(12) -0.0129(14) 0.0083(14)
C35 0.058(2) 0.0234(15) 0.0189(14) 0.0036(12) 0.0093(15) 0.0068(13)
C36 0.0347(16) 0.0243(14) 0.0215(14) 0.0006(11) 0.0035(12) 0.0023(11)
C41 0.0260(14) 0.0177(13) 0.0127(12) 0.0026(10) -0.0038(10) -0.0041(10)
C42 0.0290(16) 0.0212(14) 0.0272(14) 0.0026(11) 0.0013(12) -0.0014(12)
C43 0.049(2) 0.0223(16) 0.0305(18) 0.0047(14) 0.0010(16) 0.0038(15)
C44 0.060(2) 0.0230(16) 0.0303(16) 0.0058(13) 0.0015(15) -0.0163(15)
C45 0.0369(18) 0.0336(16) 0.0311(16) 0.0043(13) -0.0012(14) -0.0125(13)
C46 0.0286(15) 0.0242(14) 0.0232(14) 0.0035(11) -0.0041(12) -0.0017(12)
F1 0.0330(9) 0.0391(9) 0.0284(9) -0.0077(7) 0.0063(7) 0.0081(7)
F2 0.0329(9) 0.0319(8) 0.0329(9) -0.0119(7) 0.0052(7) -0.0071(7)
F3 0.0279(10) 0.0525(12) 0.0439(11) -0.0201(9) -0.0044(8) 0.0085(8)
F4 0.0638(12) 0.0438(10) 0.0364(10) 0.0074(8) -0.0011(9) -0.0273(9)
B 0.0277(17) 0.0250(16) 0.0232(17) -0.0051(13) 0.0042(13) -0.0036(13)

loop_
_atom_site_label
_atom_site_type_symbol
_atom_site_thermal_displace_type
_atom_site_fract_x
_atom_site_fract_y
_atom_site_fract_z
_atom_site_occupancy
_atom_site_U_iso_or_equiv
Mo Mo Uani 0.67850(2) 0.38740(1) 0.48757(2) 1.000 0.0178(1)
O1 O Uani 0.7323(3) 0.39887(18) 0.18825(17) 1.000 0.0526(8)
O2 O Uani 0.6134(2) 0.21004(11) 0.3825(2) 1.000 0.0397(7)
N11 N Uani 0.9051(2) 0.45140(12) 0.5258(2) 1.000 0.0197(6)
N21 N Uani 0.8189(2) 0.32288(11) 0.64785(19) 1.000 0.0173(6)
N22 N Uani 0.7721(2) 0.25244(12) 0.69871(19) 1.000 0.0186(6)
N25 N Uani 1.0155(2) 0.34126(11) 0.83303(19) 1.000 0.0172(6)
C1 C Uani 0.4371(3) 0.3815(2) 0.5562(2) 1.000 0.0259(7)
C2 C Uani 0.4266(3) 0.42651(16) 0.4354(3) 1.000 0.0250(8)
C3 C Uani 0.5172(3) 0.49830(15) 0.4573(3) 1.000 0.0221(8)
C3A C Uani 0.5748(3) 0.50149(14) 0.5978(2) 1.000 0.0208(8)
C4 C Uani 0.6713(3) 0.55814(17) 0.6752(3) 1.000 0.0253(9)
C5 C Uani 0.7148(3) 0.54179(17) 0.8072(3) 1.000 0.0315(9)
C6 C Uani 0.6661(3) 0.47019(18) 0.8678(3) 1.000 0.0315(9)
C7 C Uani 0.5724(3) 0.41424(17) 0.7973(3) 1.000 0.0273(9)
C7A C Uani 0.5241(3) 0.42899(15) 0.6585(3) 1.000 0.0220(7)
C8 C Uani 0.7162(3) 0.3950(2) 0.2994(2) 1.000 0.0321(8)
C9 C Uani 0.6375(3) 0.27444(16) 0.4219(3) 1.000 0.0277(8)
C12 C Uani 0.9490(3) 0.51560(16) 0.4559(3) 1.000 0.0276(8)
C13 C Uani 1.0816(3) 0.56031(17) 0.4963(3) 1.000 0.0307(9)
C14 C Uani 1.1738(4) 0.53916(17) 0.6140(3) 1.000 0.0302(10)
C15 C Uani 1.1327(3) 0.47380(16) 0.6869(3) 1.000 0.0243(8)
C16 C Uani 0.9982(3) 0.43090(14) 0.6411(2) 1.000 0.0185(7)
C23 C Uani 0.8462(3) 0.22640(14) 0.8151(2) 1.000 0.0169(7)
C24 C Uani 0.9639(3) 0.27532(14) 0.8890(2) 1.000 0.0180(7)
C26 C Uani 0.9444(3) 0.36141(13) 0.7106(2) 1.000 0.0153(7)
C31 C Uani 1.0311(3) 0.25985(15) 1.0297(2) 1.000 0.0201(8)
C32 C Uani 1.1897(4) 0.27432(17) 1.0662(3) 1.000 0.0244(9)
C33 C Uani 1.2535(4) 0.26833(17) 1.1986(3) 1.000 0.0329(9)
C34 C Uani 1.1592(4) 0.25012(17) 1.2966(3) 1.000 0.0363(10)
C35 C Uani 1.0038(4) 0.23469(16) 1.2609(3) 1.000 0.0331(10)
C36 C Uani 0.9383(3) 0.23837(16) 1.1272(3) 1.000 0.0268(8)
C41 C Uani 0.7963(3) 0.14554(15) 0.8594(2) 1.000 0.0193(8)
C42 C Uani 0.9063(4) 0.08523(16) 0.9000(3) 1.000 0.0260(8)
C43 C Uani 0.8579(4) 0.0098(2) 0.9378(3) 1.000 0.0343(10)
C44 C Uani 0.6999(4) -0.00620(18) 0.9381(3) 1.000 0.0381(10)
C45 C Uani 0.5907(4) 0.05297(18) 0.8978(3) 1.000 0.0344(10)
C46 C Uani 0.6390(3) 0.12862(16) 0.8570(3) 1.000 0.0260(8)
F1 F Uani 0.34463(17) 0.17446(10) 0.59640(15) 1.000 0.0333(5)
F2 F Uani 0.32129(17) 0.25884(9) 0.77098(15) 1.000 0.0325(5)
F3 F Uani 0.10623(19) 0.21774(11) 0.63205(18) 1.000 0.0422(6)
F4 F Uani 0.2381(2) 0.12785(11) 0.77623(17) 1.000 0.0487(6)
B B Uani 0.2531(4) 0.19470(19) 0.6938(3) 1.000 0.0252(10)
H11 H Uiso 0.393(3) 0.3355(18) 0.570(3) 1.000 0.030(8)
H17 H Uiso 0.538(3) 0.3691(17) 0.835(2) 1.000 0.018(8)
H21 H Uiso 0.373(3) 0.4124(14) 0.360(3) 1.000 0.023(7)
H31 H Uiso 0.535(3) 0.5369(16) 0.393(2) 1.000 0.007(6)
H41 H Uiso 0.705(3) 0.6014(16) 0.637(3) 1.000 0.020(7)
H51 H Uiso 0.787(3) 0.5765(19) 0.853(3) 1.000 0.033(8)
H61 H Uiso 0.700(3) 0.4589(18) 0.954(3) 1.000 0.032(8)
H121 H Uiso 0.882(3) 0.5301(18) 0.375(3) 1.000 0.029(8)
H131 H Uiso 1.107(3) 0.6050(17) 0.440(3) 1.000 0.028(7)
H141 H Uiso 1.262(4) 0.568(2) 0.646(3) 1.000 0.037(9)
H151 H Uiso 1.187(3) 0.4586(16) 0.770(3) 1.000 0.022(7)
H321 H Uiso 1.249(3) 0.2867(16) 1.006(3) 1.000 0.021(8)
H331 H Uiso 1.360(4) 0.273(2) 1.215(3) 1.000 0.051(10)
H341 H Uiso 1.203(4) 0.251(2) 1.385(3) 1.000 0.051(9)
H351 H Uiso 0.946(3) 0.2246(17) 1.324(3) 1.000 0.025(8)
H361 H Uiso 0.827(3) 0.2294(16) 1.105(2) 1.000 0.024(7)
H421 H Uiso 1.001(3) 0.0975(16) 0.900(3) 1.000 0.021(7)
H431 H Uiso 0.932(3) -0.028(2) 0.956(3) 1.000 0.038(9)
H441 H Uiso 0.665(4) -0.059(2) 0.968(3) 1.000 0.047(9)
H451 H Uiso 0.485(3) 0.0413(17) 0.895(3) 1.000 0.031(8)
H461 H Uiso 0.573(3) 0.1677(16) 0.829(3) 1.000 0.020(7)

loop_
_atom_type_symbol
_atom_type_description
_atom_type_scat_dispersion_real
_atom_type_scat_dispersion_imag
_atom_type_scat_source
O O 0.0106 0.0060 'International Tables Vol C Tables 4.2.6.8 and 6.1.1.4'
N N 0.0061 0.0033 'International Tables Vol C Tables 4.2.6.8 and 6.1.1.4'
Mo Mo -1.6832 0.6857 'International Tables Vol C Tables 4.2.6.8 and 6.1.1.4'
F F 0.0171 0.0103 'International Tables Vol C Tables 4.2.6.8 and 6.1.1.4'
B B 0.0013 0.0007 'International Tables Vol C Tables 4.2.6.8 and 6.1.1.4'
H H 0.0000 0.0000 'International Tables Vol C Tables 4.2.6.8 and 6.1.1.4'
C C 0.0033 0.0016 'International Tables Vol C Tables 4.2.6.8 and 6.1.1.4'

loop_
_geom_angle_atom_site_label_1
_geom_angle_atom_site_label_2
_geom_angle_atom_site_label_3
_geom_angle
_geom_angle_publ_flag
N11 Mo N21 72.73(7) yes
N11 Mo C1 142.30(9) yes
N11 Mo C2 135.18(8) yes
N11 Mo C3 99.04(8) yes
N11 Mo C3A 85.71(8) yes
N11 Mo C7A 107.55(8) yes
N11 Mo C8 83.37(9) yes
N11 Mo C9 128.13(9) yes
N21 Mo C1 101.61(8) yes
N21 Mo C2 137.80(9) yes
N21 Mo C3 139.57(9) yes
N21 Mo C3A 104.09(7) yes
N21 Mo C7A 85.19(8) yes
N21 Mo C8 126.97(10) yes
N21 Mo C9 81.41(10) yes
C1 Mo C2 36.22(10) yes
C1 Mo C3 60.57(10) yes
C1 Mo C3A 58.96(10) yes
C1 Mo C7A 35.27(9) yes
C1 Mo C8 124.40(9) yes
C1 Mo C9 85.98(11) yes
C2 Mo C3 36.21(9) yes
C2 Mo C3A 58.85(9) yes
C2 Mo C7A 58.70(10) yes
C2 Mo C8 91.86(11) yes
C2 Mo C9 93.54(10) yes
C3 Mo C3A 35.56(9) yes
C3 Mo C7A 59.02(10) yes
C3 Mo C8 89.72(12) yes
C3 Mo C9 128.18(10) yes
C3A Mo C7A 34.59(8) yes
C3A Mo C8 120.81(11) yes
C3A Mo C9 144.94(10) yes
C7A Mo C8 147.75(11) yes
C7A Mo C9 114.25(10) yes
C8 Mo C9 77.48(13) yes
Mo N11 C12 125.63(17) yes
Mo N11 C16 116.30(15) yes
C12 N11 C16 117.4(2) yes
Mo N21 N22 122.33(13) yes
Mo N21 C26 117.55(14) yes
N22 N21 C26 119.33(18) yes
N21 N22 C23 118.38(19) yes
C24 N25 C26 116.80(19) yes
Mo C1 C2 71.25(15) yes
Mo C1 C7A 77.10(16) yes
C2 C1 C7A 107.7(3) no
Mo C2 C1 72.53(15) yes
Mo C2 C3 72.73(15) yes
C1 C2 C3 109.1(3) no
Mo C3 C2 71.06(15) yes
Mo C3 C3A 76.69(15) yes
C2 C3 C3A 107.3(2) no
Mo C3A C3 67.75(13) yes
Mo C3A C4 122.42(18) yes
Mo C3A C7A 72.74(14) yes
C3 C3A C4 132.1(2) no
C3 C3A C7A 107.6(2) no
C4 C3A C7A 120.2(2) no
C3A C4 C5 118.6(2) no
C4 C5 C6 121.7(3) no
C5 C6 C7 121.7(3) no
C6 C7 C7A 118.4(3) no
Mo C7A C1 67.63(15) yes
Mo C7A C3A 72.67(15) yes
Mo C7A C7 122.13(18) yes
C1 C7A C3A 108.0(2) no
C1 C7A C7 132.5(2) no
C3A C7A C7 119.4(2) no
Mo C8 O1 177.4(2) yes
Mo C9 O2 179.1(3) yes
N11 C12 C13 122.8(3) yes
C12 C13 C14 119.0(3) no
C13 C14 C15 119.5(3) no
C14 C15 C16 118.9(3) no
N11 C16 C15 122.3(2) yes
N11 C16 C26 114.4(2) yes
C15 C16 C26 123.2(2) no
N22 C23 C24 120.6(2) yes
N22 C23 C41 115.2(2) yes
C24 C23 C41 124.23(19) no
N25 C24 C23 119.65(19) yes
N25 C24 C31 115.7(2) yes
C23 C24 C31 124.6(2) no
N21 C26 N25 124.2(2) yes
N21 C26 C16 115.80(19) yes
N25 C26 C16 119.9(2) yes
C24 C31 C32 118.3(2) no
C24 C31 C36 121.8(2) no
C32 C31 C36 119.7(2) no
C31 C32 C33 120.0(3) no
C32 C33 C34 120.1(3) no
C33 C34 C35 119.9(3) no
C34 C35 C36 120.6(3) no
C31 C36 C35 119.5(3) no
C23 C41 C42 120.6(2) no
C23 C41 C46 119.8(2) no
C42 C41 C46 119.6(2) no
C41 C42 C43 119.9(3) no
C42 C43 C44 120.3(3) no
C43 C44 C45 120.2(3) no
C44 C45 C46 119.7(3) no
C41 C46 C45 120.4(3) no
Mo C1 H11 121.7(19) no
C2 C1 H11 128(2) no
C7A C1 H11 124(2) no
Mo C2 H21 121.1(17) no
C1 C2 H21 125.4(17) no
C3 C2 H21 125.5(17) no
Mo C3 H31 118.7(16) no
C2 C3 H31 126.5(15) no
C3A C3 H31 126.2(15) no
C3A C4 H41 119.8(19) no
C5 C4 H41 121.5(19) no
C4 C5 H51 116.8(19) no
C6 C5 H51 121.2(19) no
C5 C6 H61 120.6(19) no
C7 C6 H61 117.5(19) no
C6 C7 H17 122.8(14) no
C7A C7 H17 118.8(14) no
N11 C12 H121 116.9(17) no
C13 C12 H121 120.3(17) no
C12 C13 H131 118.2(17) no
C14 C13 H131 122.7(17) no
C13 C14 H141 122.1(19) no
C15 C14 H141 118.4(19) no
C14 C15 H151 123.3(16) no
C16 C15 H151 117.6(16) no
C31 C32 H321 120.4(19) no
C33 C32 H321 119.5(19) no
C32 C33 H331 115.8(19) no
C34 C33 H331 123.9(19) no
C33 C34 H341 118(2) no
C35 C34 H341 122(2) no
C34 C35 H351 118.6(19) no
C36 C35 H351 120.7(19) no
C31 C36 H361 121.4(13) no
C35 C36 H361 118.9(12) no
C41 C42 H421 117.1(18) no
C43 C42 H421 123.0(18) no
C42 C43 H431 116.4(19) no
C44 C43 H431 123.2(19) no
C43 C44 H441 121(2) no
C45 C44 H441 119(2) no
C44 C45 H451 119.8(18) no
C46 C45 H451 120.4(18) no
C41 C46 H461 117.0(17) no
C45 C46 H461 122.6(17) no
F1 B F2 109.7(2) yes
F1 B F3 108.8(2) yes
F1 B F4 109.9(2) yes
F2 B F3 109.9(2) yes
F2 B F4 109.2(2) yes
F3 B F4 109.3(3) yes

loop_
_geom_bond_atom_site_label_1
_geom_bond_atom_site_label_2
_geom_bond_distance
_geom_bond_publ_flag
Mo N11 2.2147(18) yes
Mo N21 2.1677(19) yes
Mo C1 2.286(3) yes
Mo C2 2.269(3) yes
Mo C3 2.291(3) yes
Mo C3A 2.408(2) yes
Mo C7A 2.409(3) yes
Mo C8 1.967(2) yes
Mo C9 1.985(3) yes
F1 B 1.378(4) yes
F2 B 1.394(3) yes
F3 B 1.394(4) yes
F4 B 1.392(4) yes
O1 C8 1.147(3) yes
O2 C9 1.139(3) yes
N11 C16 1.367(3) yes
N11 C12 1.349(3) yes
N21 C26 1.343(3) yes
N21 N22 1.348(3) yes
N22 C23 1.332(3) yes
N25 C24 1.324(3) yes
N25 C26 1.346(3) yes
C1 C2 1.416(4) no
C1 C7A 1.427(4) no
C2 C3 1.417(4) no
C3 C3A 1.439(4) no
C3A C4 1.415(4) no
C3A C7A 1.432(3) no
C4 C5 1.361(4) no
C5 C6 1.413(4) no
C6 C7 1.363(4) no
C7 C7A 1.427(4) no
C12 C13 1.379(4) no
C13 C14 1.385(4) no
C14 C15 1.372(4) no
C15 C16 1.388(4) no
C16 C26 1.446(3) no
C23 C24 1.429(3) no
C23 C41 1.482(3) no
C24 C31 1.482(3) no
C31 C32 1.395(4) no
C31 C36 1.391(4) no
C32 C33 1.379(4) no
C33 C34 1.391(5) no
C34 C35 1.371(5) no
C35 C36 1.393(4) no
C41 C46 1.387(4) no
C41 C42 1.398(4) no
C42 C43 1.376(4) no
C43 C44 1.393(5) no
C44 C45 1.379(5) no
C45 C46 1.389(4) no
C1 H11 0.87(3) no
C2 H21 0.87(3) no
C3 H31 0.93(2) no
C4 H41 0.88(3) no
C5 H51 0.92(3) no
C6 H61 0.90(3) no
C7 H17 0.90(3) no
C12 H121 0.97(3) no
C13 H131 0.97(3) no
C14 H141 0.92(3) no
C15 H151 0.94(3) no
C32 H321 0.87(3) no
C33 H331 0.92(4) no
C34 H341 0.92(3) no
C35 H351 0.87(3) no
C36 H361 0.97(3) no
C42 H421 0.84(3) no
C43 H431 0.89(3) no
C44 H441 0.98(3) no
C45 H451 0.93(3) no
C46 H461 0.88(3) no
